data_2011900
loop_
_publ_author_name
'Tillinski, Ralf'
'N\"ather, Christian'
'Bensch, Wolfgang'

_publ_section_title
;
 RbCu~2~VS~4~
;
_journal_issue 4
_journal_name_full 'Acta Crystallographica Section C'
_journal_page_first 333
_journal_page_last 334
_journal_paper_doi 10.1107/S0108270100019442
_journal_volume 57
_journal_year 2001
_chemical_formula_moiety 'Rb Cu2 V S4'
_chemical_formula_sum 'Cu2 Rb S4 V'
_chemical_formula_weight 391.73
_chemical_name_common Rubidiumdicoppervanadiumtetrasulfide
_chemical_name_systematic Rubidiumdicoppervanadiumtetrasulfide
_space_group_IT_number 40
_symmetry_cell_setting orthorhombic
_symmetry_space_group_name_Hall 'A 2 -2a'
_symmetry_space_group_name_H-M 'A m a 2'
_audit_creation_method SHELXL
_cell_angle_alpha 90.00
_cell_angle_beta 90.00
_cell_angle_gamma 90.00
_cell_formula_units_Z 4
_cell_length_a 7.382(3)
_cell_length_b 18.187(11)
_cell_length_c 5.413(2)
_cell_measurement_reflns_used 10
_cell_measurement_temperature 293(2)
_cell_measurement_theta_max 24
_cell_measurement_theta_min 13
_cell_volume 726.7(6)
_computing_cell_refinement DIF4
_computing_data_collection 'DIF4 (Stoe & Cie, 1991)'
_computing_data_reduction 'REDU4 (Stoe & Cie, 1991)'
_computing_publication_material 'CIFTAB in SHELXL93'
_computing_structure_refinement 'SHELXL97 (Sheldrick, 1997)'
_computing_structure_solution 'SHELXS97 (Sheldrick, 1990)'
_diffrn_ambient_temperature 293(2)
_diffrn_measured_fraction_theta_full 1.0
_diffrn_measured_fraction_theta_max 1.0
_diffrn_measurement_device 'STOE AED-II four-circle'
_diffrn_measurement_method \w--\q
_diffrn_radiation_monochromator graphite
_diffrn_radiation_source 'fine-focus sealed tube'
_diffrn_radiation_type MoK\a
_diffrn_radiation_wavelength .71073
_diffrn_reflns_av_R_equivalents .055
_diffrn_reflns_av_sigmaI/netI .0608
_diffrn_reflns_limit_h_max 8
_diffrn_reflns_limit_h_min 0
_diffrn_reflns_limit_k_max 21
_diffrn_reflns_limit_k_min -21
_diffrn_reflns_limit_l_max 4
_diffrn_reflns_limit_l_min -6
_diffrn_reflns_number 1230
_diffrn_reflns_theta_full 25
_diffrn_reflns_theta_max 24.97
_diffrn_reflns_theta_min 2.24
_diffrn_standards_decay_% negligible
_diffrn_standards_interval_time 'every 2 h'
_diffrn_standards_number 4
_exptl_absorpt_coefficient_mu 14.744
_exptl_absorpt_correction_T_max .345
_exptl_absorpt_correction_T_min .290
_exptl_absorpt_correction_type empirical
_exptl_absorpt_process_details '(XEMP in SHELXTL/PC; Siemens, 1990)'
_exptl_crystal_colour black
_exptl_crystal_density_diffrn 3.580
_exptl_crystal_density_method 'not measured'
_exptl_crystal_description needle
_exptl_crystal_F_000 728
_exptl_crystal_size_max .08
_exptl_crystal_size_mid .075
_exptl_crystal_size_min .07
_refine_diff_density_max .949
_refine_diff_density_min -.659
_refine_ls_abs_structure_details 'Flack (1983)'
_refine_ls_abs_structure_Flack -.01(3)
_refine_ls_extinction_method none
_refine_ls_goodness_of_fit_all 1.039
_refine_ls_goodness_of_fit_obs 1.080
_refine_ls_hydrogen_treatment none
_refine_ls_matrix_type full
_refine_ls_number_parameters 46
_refine_ls_number_reflns 628
_refine_ls_number_restraints 1
_refine_ls_restrained_S_all 1.038
_refine_ls_restrained_S_obs 1.079
_refine_ls_R_factor_all .058
_refine_ls_R_factor_gt .033
_refine_ls_shift/esd_max <0.001
_refine_ls_shift/esd_mean .000
_refine_ls_structure_factor_coef Fsqd
_refine_ls_weighting_details 'w = 1/[\s^2^(Fo^2^)+(0.0374P)^2^] where P = (Fo^2^+2Fc^2^)/3'
_refine_ls_weighting_scheme calc
_refine_ls_wR_factor_ref .078
_reflns_number_observed 483
_reflns_number_total 628
_reflns_observed_criterion I>2\s(I)
_cod_data_source_file sk1402.cif
_cod_data_source_block I
_cod_depositor_comments
;
The following automatic conversions were performed:
'_geom_bond_publ_flag' value 'Y' changed to 'y' according to
'/home/saulius/struct/CIF-dictionaries/cif_core.dic' dictionary named
'cif_core.dic' version 2.4.1 from 2010-06-29 (17
times).

'_geom_bond_publ_flag' value 'N' changed to 'n' according to
'/home/saulius/struct/CIF-dictionaries/cif_core.dic' dictionary named
'cif_core.dic' version 2.4.1 from 2010-06-29 (29 times).

Automatic conversion script
Id: cif_fix_enum 1527 2010-12-29 10:47:43Z saulius 

The following automatic conversions were performed:

'_geom_bond_publ_flag' value 'Y' changed to 'y' according to
/home/saulius/struct/CIF-dictionaries/cif_core.dic dictionary named
'cif_core.dic' version 2.4.1 from 2010-06-29 (17
times).

'_geom_bond_publ_flag' value 'N' changed to 'n' according to
/home/saulius/struct/CIF-dictionaries/cif_core.dic dictionary named
'cif_core.dic' version 2.4.1 from 2010-06-29 (29
times).

'_geom_angle_publ_flag' value 'Y' changed to 'y' according
to /home/saulius/struct/CIF-dictionaries/cif_core.dic dictionary
named 'cif_core.dic' version 2.4.1 from 2010-06-29 (14
times).

'_geom_angle_publ_flag' value 'N' changed to 'n' according
to /home/saulius/struct/CIF-dictionaries/cif_core.dic dictionary
named 'cif_core.dic' version 2.4.1 from 2010-06-29 (206 times).

Automatic conversion script
Id: cif_fix_values 1715 2011-07-08 13:25:40Z adriana 
;
_cod_database_code 2011900
_cod_database_fobs_code 2011900

loop_
_symmetry_equiv_pos_as_xyz
'x, y, z'
'-x, -y, z'
'x+1/2, -y, z'
'-x+1/2, y, z'
'x, y+1/2, z+1/2'
'-x, -y+1/2, z+1/2'
'x+1/2, -y+1/2, z+1/2'
'-x+1/2, y+1/2, z+1/2'

loop_
_atom_site_aniso_label
_atom_site_aniso_U_11
_atom_site_aniso_U_22
_atom_site_aniso_U_33
_atom_site_aniso_U_12
_atom_site_aniso_U_13
_atom_site_aniso_U_23
V .0132(12) .0164(12) .013(2) .000 .000 .000(2)
Cu1 .0150(7) .0242(9) .0249(10) -.0039(8) .000 .000
Cu2 .0224(10) .0252(11) .0136(12) .000 .000 .0029(14)
S1 .041(2) .016(2) .017(2) .000 .000 .004(3)
S2 .0152(10) .0265(11) .0164(13) .0031(9) -.001(3) -.0014(13)
S3 .0162(14) .0157(15) .015(2) .000 .000 -.001(3)
Rb .0336(8) .0271(7) .0274(8) .000 .000 .0048(13)

loop_
_atom_site_label
_atom_site_fract_x
_atom_site_fract_y
_atom_site_fract_z
_atom_site_U_iso_or_equiv
_atom_site_thermal_displace_type
_atom_site_calc_flag
_atom_site_refinement_flags
_atom_site_occupancy
_atom_site_disorder_group
_atom_site_type_symbol
V .2500 .10888(13) .6036(7) .0143(6) Uani d S 1 . V
Cu1 .0000 .0000 .6253(4) .0214(5) Uani d S 1 . Cu
Cu2 .2500 .10573(10) .1029(4) .0204(6) Uani d S 1 . Cu
S1 .2500 .2040(2) .3668(17) .0248(9) Uani d S 1 . S
S2 .0076(3) .10917(14) .8357(7) .0194(5) Uani d . 1 . S
S3 .2500 .0076(2) .3709(8) .0157(7) Uani d S 1 . S
Rb .7500 .18224(8) .3550(6) .0294(4) Uani d S 1 . Rb

loop_
_atom_type_symbol
_atom_type_description
_atom_type_scat_dispersion_real
_atom_type_scat_dispersion_imag
_atom_type_scat_source
Rb Rb -.9393 2.9676 'International Tables Vol C Tables 4.2.6.8 and 6.1.1.4'
V V .3005 .5294 'International Tables Vol C Tables 4.2.6.8 and 6.1.1.4'
Cu Cu .3201 1.2651 'International Tables Vol C Tables 4.2.6.8 and 6.1.1.4'
S S .1246 .1234 'International Tables Vol C Tables 4.2.6.8 and 6.1.1.4'

loop_
_geom_angle_atom_site_label_1
_geom_angle_atom_site_label_2
_geom_angle_atom_site_label_3
_geom_angle_site_symmetry_1
_geom_angle_site_symmetry_3
_geom_angle
_geom_angle_publ_flag
S1 V S2 . 4 109.88(14) y
S1 V S2 . . 109.88(14) n
S2 V S2 4 . 109.9(3) y
S1 V S3 . . 109.1(2) y
S2 V S3 4 . 109.05(12) y
S2 V S3 . . 109.05(12) n
S1 V Cu2 . 1_556 127.7(2) n
S2 V Cu2 4 1_556 54.94(14) n
S2 V Cu2 . 1_556 54.94(14) n
S3 V Cu2 . 1_556 123.2(2) n
S1 V Cu1 . . 127.81(14) n
S2 V Cu1 4 . 122.3(2) n
S2 V Cu1 . . 54.51(8) n
S3 V Cu1 . . 54.63(9) n
Cu2 V Cu1 1_556 . 86.63(10) n
S1 V Cu1 . 3 127.81(13) n
S2 V Cu1 4 3 54.51(8) n
S2 V Cu1 . 3 122.3(2) n
S3 V Cu1 . 3 54.63(9) n
Cu2 V Cu1 1_556 3 86.63(10) n
Cu1 V Cu1 . 3 85.87(8) n
S1 V Cu2 . . 54.7(2) n
S2 V Cu2 4 . 125.07(14) n
S2 V Cu2 . . 125.07(14) n
S3 V Cu2 . . 54.43(12) n
Cu2 V Cu2 1_556 . 177.58(14) n
Cu1 V Cu2 . . 91.60(11) n
Cu1 V Cu2 3 . 91.60(11) n
S1 V Rb . 6_655 56.2(2) n
S2 V Rb 4 6_655 78.70(11) n
S2 V Rb . 6_655 78.70(11) n
S3 V Rb . 6_655 165.3(2) n
Cu2 V Rb 1_556 6_655 71.51(10) n
Cu1 V Rb . 6_655 132.33(8) n
Cu1 V Rb 3 6_655 132.33(8) n
Cu2 V Rb . 6_655 110.91(11) n
S1 V Rb . 1_455 63.16(5) n
S2 V Rb 4 1_455 156.0(2) n
S2 V Rb . 1_455 57.15(10) n
S3 V Rb . 1_455 94.72(9) n
Cu2 V Rb 1_556 1_455 109.34(8) n
Cu1 V Rb . 1_455 69.09(5) n
Cu1 V Rb 3 1_455 148.76(10) n
Cu2 V Rb . 1_455 71.49(7) n
Rb V Rb 6_655 1_455 78.85(4) n
S1 V Rb . . 63.16(5) n
S2 V Rb 4 . 57.15(10) n
S2 V Rb . . 156.0(2) n
S3 V Rb . . 94.72(9) n
Cu2 V Rb 1_556 . 109.34(8) n
Cu1 V Rb . . 148.76(10) n
Cu1 V Rb 3 . 69.09(5) n
Cu2 V Rb . . 71.49(7) n
Rb V Rb 6_655 . 78.85(4) n
Rb V Rb 1_455 . 125.64(11) n
S2 Cu1 S2 . 2 120.4(2) y
S2 Cu1 S3 . 2 111.61(10) y
S2 Cu1 S3 2 2 103.03(11) y
S2 Cu1 S3 . . 103.03(11) n
S2 Cu1 S3 2 . 111.61(10) n
S3 Cu1 S3 2 . 106.7(2) y
S2 Cu1 V . . 51.02(11) n
S2 Cu1 V 2 . 132.23(9) n
S3 Cu1 V 2 . 124.24(14) n
S3 Cu1 V . . 52.09(10) n
S2 Cu1 V . 2 132.23(9) n
S2 Cu1 V 2 2 51.02(11) n
S3 Cu1 V 2 2 52.09(10) n
S3 Cu1 V . 2 124.24(14) n
V Cu1 V . 2 175.0(2) y
S2 Cu1 Rb . 2_655 151.01(6) n
S2 Cu1 Rb 2 2_655 58.89(9) n
S3 Cu1 Rb 2 2_655 95.72(10) n
S3 Cu1 Rb . 2_655 58.04(9) n
V Cu1 Rb . 2_655 105.72(6) n
V Cu1 Rb 2 2_655 72.41(6) n
S2 Cu1 Rb . 1_455 58.89(9) n
S2 Cu1 Rb 2 1_455 151.01(6) n
S3 Cu1 Rb 2 1_455 58.04(9) n
S3 Cu1 Rb . 1_455 95.72(10) n
V Cu1 Rb . 1_455 72.41(6) n
V Cu1 Rb 2 1_455 105.72(6) n
Rb Cu1 Rb 2_655 1_455 137.81(11) n
S1 Cu2 S3 . . 102.3(2) y
S1 Cu2 S2 . 1_554 111.79(13) y
S3 Cu2 S2 . 1_554 114.67(12) y
S1 Cu2 S2 . 4_554 111.79(13) n
S3 Cu2 S2 . 4_554 114.67(12) n
S2 Cu2 S2 1_554 4_554 102.0(2) y
S1 Cu2 V . 1_554 127.4(2) n
S3 Cu2 V . 1_554 130.30(15) n
S2 Cu2 V 1_554 1_554 51.02(11) n
S2 Cu2 V 4_554 1_554 51.02(10) n
S1 Cu2 V . . 50.2(2) n
S3 Cu2 V . . 52.12(12) n
S2 Cu2 V 1_554 . 128.89(10) n
S2 Cu2 V 4_554 . 128.89(10) n
V Cu2 V 1_554 . 177.58(14) y
S1 Cu2 Rb . 6_654 57.8(2) n
S3 Cu2 Rb . 6_654 160.11(13) n
S2 Cu2 Rb 1_554 6_654 76.57(10) n
S2 Cu2 Rb 4_554 6_654 76.57(10) n
V Cu2 Rb 1_554 6_654 69.60(9) n
V Cu2 Rb . 6_654 107.99(9) n
S1 Cu2 Rb . . 62.32(4) n
S3 Cu2 Rb . . 93.02(7) n
S2 Cu2 Rb 1_554 . 152.10(13) n
S2 Cu2 Rb 4_554 . 60.59(10) n
V Cu2 Rb 1_554 . 108.65(6) n
V Cu2 Rb . . 70.50(6) n
Rb Cu2 Rb 6_654 . 78.03(3) n
S1 Cu2 Rb . 1_455 62.32(4) n
S3 Cu2 Rb . 1_455 93.02(7) n
S2 Cu2 Rb 1_554 1_455 60.59(10) n
S2 Cu2 Rb 4_554 1_455 152.10(13) n
V Cu2 Rb 1_554 1_455 108.65(6) n
V Cu2 Rb . 1_455 70.50(6) n
Rb Cu2 Rb 6_654 1_455 78.03(3) n
Rb Cu2 Rb . 1_455 124.34(8) n
V S1 Cu2 . . 75.16(14) n
V S1 Rb . 6_655 91.5(3) n
Cu2 S1 Rb . 6_655 166.7(3) n
V S1 Rb . 6_654 163.3(3) n
Cu2 S1 Rb . 6_654 88.1(3) n
Rb S1 Rb 6_655 6_654 105.20(11) n
V S1 Rb . 1_455 85.67(11) n
Cu2 S1 Rb . 1_455 84.60(11) n
Rb S1 Rb 6_655 1_455 94.55(15) n
Rb S1 Rb 6_654 1_455 92.9(2) n
V S1 Rb . . 85.67(11) n
Cu2 S1 Rb . . 84.60(11) n
Rb S1 Rb 6_655 . 94.5(2) n
Rb S1 Rb 6_654 . 92.9(2) n
Rb S1 Rb 1_455 . 167.60(11) n
V S2 Cu1 . . 74.47(13) n
V S2 Cu2 . 1_556 74.03(11) n
Cu1 S2 Cu2 . 1_556 107.95(11) n
V S2 Rb . 1_455 91.1(2) n
Cu1 S2 Rb . 1_455 86.90(10) n
Cu2 S2 Rb 1_556 1_455 154.63(13) n
V S2 Rb . 1_456 150.59(14) n
Cu1 S2 Rb . 1_456 133.39(10) n
Cu2 S2 Rb 1_556 1_456 86.03(13) n
Rb S2 Rb 1_455 1_456 98.74(7) n
V S3 Cu2 . . 73.45(14) n
V S3 Cu1 . 3 73.28(12) n
Cu2 S3 Cu1 . 3 115.01(10) n
V S3 Cu1 . . 73.28(12) n
Cu2 S3 Cu1 . . 115.01(10) n
Cu1 S3 Cu1 3 . 106.3(2) n
V S3 Rb . 2_655 147.1(2) n
Cu2 S3 Rb . 2_655 139.5(2) n
Cu1 S3 Rb 3 2_655 87.44(9) n
Cu1 S3 Rb . 2_655 87.44(9) n
S1 Rb S3 6_654 2_655 129.5(2) n
S1 Rb S1 6_654 6_655 105.20(11) n
S3 Rb S1 2_655 6_655 125.3(2) n
S1 Rb S2 6_654 1_655 145.35(5) n
S3 Rb S2 2_655 1_655 66.44(8) n
S1 Rb S2 6_655 1_655 68.29(14) n
S1 Rb S2 6_654 4 145.35(5) n
S3 Rb S2 2_655 4 66.44(8) n
S1 Rb S2 6_655 4 68.29(13) n
S2 Rb S2 1_655 4 66.12(11) n
S1 Rb S2 6_654 4_554 67.51(15) n
S3 Rb S2 2_655 4_554 69.80(9) n
S1 Rb S2 6_655 4_554 146.73(5) n
S2 Rb S2 1_655 4_554 136.16(9) n
S2 Rb S2 4 4_554 98.74(7) n
S1 Rb S2 6_654 1_654 67.51(15) n
S3 Rb S2 2_655 1_654 69.80(9) n
S1 Rb S2 6_655 1_654 146.73(5) n
S2 Rb S2 1_655 1_654 98.74(7) n
S2 Rb S2 4 1_654 136.16(9) n
S2 Rb S2 4_554 1_654 62.91(9) n
S1 Rb S1 6_654 1_655 87.01(13) n
S3 Rb S1 2_655 1_655 96.09(5) n
S1 Rb S1 6_655 1_655 85.55(14) n
S2 Rb S1 1_655 1_655 59.03(14) n
S2 Rb S1 4 1_655 124.8(2) n
S2 Rb S1 4_554 1_655 124.8(2) n
S2 Rb S1 1_654 1_655 62.19(14) n
S1 Rb S1 6_654 . 87.01(14) n
S3 Rb S1 2_655 . 96.09(5) n
S1 Rb S1 6_655 . 85.55(14) n
S2 Rb S1 1_655 . 124.8(2) n
S2 Rb S1 4 . 59.03(14) n
S2 Rb S1 4_554 . 62.19(14) n
S2 Rb S1 1_654 . 124.8(2) n
S1 Rb S1 1_655 . 167.60(11) n
S1 Rb V 6_654 6_654 32.24(11) n
S3 Rb V 2_655 6_654 161.7(2) n
S1 Rb V 6_655 6_654 72.95(10) n
S2 Rb V 1_655 6_654 127.63(7) n
S2 Rb V 4 6_654 127.63(7) n
S2 Rb V 4_554 6_654 94.78(9) n
S2 Rb V 1_654 6_654 94.78(9) n
S1 Rb V 1_655 6_654 84.57(8) n
S1 Rb V . 6_654 84.57(8) n
S1 Rb Cu1 6_654 3 141.80(13) n
S3 Rb Cu1 2_655 3 34.53(6) n
S1 Rb Cu1 6_655 3 101.50(15) n
S2 Rb Cu1 1_655 3 70.62(7) n
S2 Rb Cu1 4 3 34.21(5) n
S2 Rb Cu1 4_554 3 75.14(6) n
S2 Rb Cu1 1_654 3 102.54(6) n
S1 Rb Cu1 1_655 3 122.14(11) n
S1 Rb Cu1 . 3 68.25(8) n
V Rb Cu1 6_654 3 152.72(2) n
S1 Rb Cu1 6_654 1_655 141.80(13) n
S3 Rb Cu1 2_655 1_655 34.53(6) n
S1 Rb Cu1 6_655 1_655 101.50(15) n
S2 Rb Cu1 1_655 1_655 34.21(5) n
S2 Rb Cu1 4 1_655 70.62(7) n
S2 Rb Cu1 4_554 1_655 102.54(6) n
S2 Rb Cu1 1_654 1_655 75.14(6) n
S1 Rb Cu1 1_655 1_655 68.25(8) n
S1 Rb Cu1 . 1_655 122.14(11) n
V Rb Cu1 6_654 1_655 152.72(2) n
Cu1 Rb Cu1 3 1_655 53.99(4) n

loop_
_geom_bond_atom_site_label_1
_geom_bond_atom_site_label_2
_geom_bond_site_symmetry_2
_geom_bond_distance
_geom_bond_publ_flag
V S1 . 2.153(7) y
V S2 4 2.186(4) n
V S2 . 2.186(4) y
V S3 . 2.232(5) y
V Cu2 1_556 2.703(4) y
V Cu1 . 2.709(2) y
V Cu1 3 2.709(2) n
V Cu2 . 2.711(4) y
V Rb 6_655 4.035(4) n
V Rb 1_455 4.149(2) n
V Rb . 4.149(2) n
Cu1 S2 . 2.290(3) y
Cu1 S2 2 2.290(3) n
Cu1 S3 2 2.307(3) n
Cu1 S3 . 2.307(3) y
Cu1 V 2 2.709(2) n
Cu1 Rb 2_655 4.066(2) n
Cu1 Rb 1_455 4.066(2) n
Cu2 S1 . 2.288(6) y
Cu2 S3 . 2.300(4) y
Cu2 S2 1_554 2.302(3) y
Cu2 S2 4_554 2.302(3) n
Cu2 V 1_554 2.703(4) n
Cu2 Rb 6_654 4.083(4) n
Cu2 Rb . 4.174(2) n
Cu2 Rb 1_455 4.174(2) n
S1 Rb 6_655 3.356(9) n
S1 Rb 6_654 3.458(10) n
S1 Rb 1_455 3.713(2) n
S1 Rb . 3.713(2) n
S2 Cu2 1_556 2.302(3) n
S2 Rb 1_455 3.486(4) n
S2 Rb 1_456 3.645(4) n
S3 Cu1 3 2.307(3) n
S3 Rb 2_655 3.453(4) n
Rb S1 6_654 3.356(9) y
Rb S3 2_655 3.453(4) y
Rb S1 6_655 3.458(10) y
Rb S2 1_655 3.486(4) y
Rb S2 4 3.486(4) n
Rb S2 4_554 3.645(4) y
Rb S2 1_654 3.645(4) n
Rb S1 1_655 3.713(2) y
Rb V 6_654 4.035(4) n
Rb Cu1 3 4.066(2) n
Rb Cu1 1_655 4.066(2) n
